data_7207906
loop_
_publ_author_name
'Biswas, Shyam'
'Maes, Michael'
'Dhakshinamoorthy, Amarajothi'
'Feyand, Mark'
'De Vos, Dirk E.'
'Garcia, Hermenegildo'
'Stock, Norbert'

_publ_section_title
;
 Fuel purification, Lewis acid and aerobic oxidation catalysis performed
 by a microporous Co-BTT (BTT3&#x2212; = 1,3,5-benzenetristetrazolate)
 framework having coordinatively unsaturated sites
;
_journal_issue 20
_journal_name_full 'Journal of Materials Chemistry'
_journal_page_first 10200
_journal_paper_doi 10.1039/c2jm15592c
_journal_volume 22
_journal_year 2012
_chemical_formula_sum 'C24 H8 Cd4 Cl N32 O4'
_chemical_formula_weight 1293.67
_chemical_name_systematic
;
?
;
_space_group_IT_number 221
_symmetry_cell_setting cubic
_symmetry_space_group_name_Hall '-P 4 2 3'
_symmetry_space_group_name_H-M 'P m -3 m'
_atom_sites_solution_hydrogens geom
_atom_sites_solution_primary direct
_atom_sites_solution_secondary difmap
_audit_creation_method SHELXL-97
_cell_angle_alpha 90.00
_cell_angle_beta 90.00
_cell_angle_gamma 90.00
_cell_formula_units_Z 3
_cell_length_a 19.357(2)
_cell_length_b 19.357(2)
_cell_length_c 19.357(2)
_cell_measurement_reflns_used 8000
_cell_measurement_temperature 200(2)
_cell_measurement_theta_max 51.9
_cell_measurement_theta_min 4.3
_cell_volume 7252.9(13)
_computing_cell_refinement 'Bruker XSCANS'
_computing_data_collection 'Bruker XSCANS'
_computing_data_reduction 'Bruker SHELXTL'
_computing_molecular_graphics 'Bruker SHELXTL'
_computing_publication_material 'Bruker SHELXTL'
_computing_structure_refinement 'SHELXL-97 (Sheldrick, 1997)'
_computing_structure_solution 'SHELXS-97 (Sheldrick, 1990)'
_diffrn_ambient_temperature 200(2)
_diffrn_measured_fraction_theta_full 0.997
_diffrn_measured_fraction_theta_max 0.997
_diffrn_measurement_device_type 'STOE IPDS'
_diffrn_measurement_method '\w scans'
_diffrn_radiation_monochromator graphite
_diffrn_radiation_source 'fine-focus sealed tube'
_diffrn_radiation_type MoK\a
_diffrn_radiation_wavelength 0.71073
_diffrn_reflns_av_R_equivalents 0.1063
_diffrn_reflns_av_sigmaI/netI 0.0359
_diffrn_reflns_limit_h_max 23
_diffrn_reflns_limit_h_min -19
_diffrn_reflns_limit_k_max 23
_diffrn_reflns_limit_k_min -23
_diffrn_reflns_limit_l_max 23
_diffrn_reflns_limit_l_min -13
_diffrn_reflns_number 31576
_diffrn_reflns_theta_full 26.00
_diffrn_reflns_theta_max 26.00
_diffrn_reflns_theta_min 2.10
_exptl_absorpt_coefficient_mu 0.928
_exptl_absorpt_correction_type none
_exptl_crystal_colour colorless
_exptl_crystal_density_diffrn 0.889
_exptl_crystal_density_method 'not measured'
_exptl_crystal_description cubic
_exptl_crystal_F_000 1851
_exptl_crystal_size_max 0.07
_exptl_crystal_size_mid 0.07
_exptl_crystal_size_min 0.07
_refine_diff_density_max 1.072
_refine_diff_density_min -0.924
_refine_diff_density_rms 0.096
_refine_ls_extinction_method none
_refine_ls_goodness_of_fit_ref 1.142
_refine_ls_hydrogen_treatment constr
_refine_ls_matrix_type full
_refine_ls_number_parameters 47
_refine_ls_number_reflns 1474
_refine_ls_number_restraints 0
_refine_ls_restrained_S_all 1.142
_refine_ls_R_factor_all 0.0548
_refine_ls_R_factor_gt 0.0406
_refine_ls_shift/su_max 0.001
_refine_ls_shift/su_mean 0.000
_refine_ls_structure_factor_coef Fsqd
_refine_ls_weighting_details 'calc w=1/[\s^2^(Fo^2^)+(0.0634P)^2^+0.0000P] where P=(Fo^2^+2Fc^2^)/3'
_refine_ls_weighting_scheme calc
_refine_ls_wR_factor_gt 0.1007
_refine_ls_wR_factor_ref 0.1058
_reflns_number_gt 1298
_reflns_number_total 1474
_reflns_threshold_expression >2sigma(I)
_cod_data_source_file c2jm15592c.txt
_cod_data_source_block sb107c
_cod_original_cell_volume 7252.5(14)
_cod_original_sg_symbol_H-M 'P m-3m'
_cod_database_code 7207906

loop_
_symmetry_equiv_pos_as_xyz
'x, y, z'
'-x, -y, z'
'-x, y, -z'
'x, -y, -z'
'z, x, y'
'z, -x, -y'
'-z, -x, y'
'-z, x, -y'
'y, z, x'
'-y, z, -x'
'y, -z, -x'
'-y, -z, x'
'y, x, -z'
'-y, -x, -z'
'y, -x, z'
'-y, x, z'
'x, z, -y'
'-x, z, y'
'-x, -z, -y'
'x, -z, y'
'z, y, -x'
'z, -y, x'
'-z, y, x'
'-z, -y, -x'
'-x, -y, -z'
'x, y, -z'
'x, -y, z'
'-x, y, z'
'-z, -x, -y'
'-z, x, y'
'z, x, -y'
'z, -x, y'
'-y, -z, -x'
'y, -z, x'
'-y, z, x'
'y, z, -x'
'-y, -x, z'
'y, x, z'
'-y, x, -z'
'y, -x, -z'
'-x, -z, y'
'x, -z, -y'
'x, z, y'
'-x, z, -y'
'-z, -y, x'
'-z, y, -x'
'z, -y, -x'
'z, y, x'

loop_
_atom_site_label
_atom_site_type_symbol
_atom_site_fract_x
_atom_site_fract_y
_atom_site_fract_z
_atom_site_U_iso_or_equiv
_atom_site_adp_type
_atom_site_occupancy
_atom_site_symmetry_multiplicity
_atom_site_calc_flag
_atom_site_refinement_flags
Cd1 Cd 0.5000 0.0000 0.35518(3) 0.02065(18) Uani 1 4 d S
Cl1 Cl 0.5000 0.0000 0.5000 0.0277(7) Uani 1 16 d S
C1 C 0.6518(2) -0.1667(3) 0.3482(2) 0.0403(14) Uani 1 2 d S
N1 N 0.59591(17) -0.13518(17) 0.32297(18) 0.0398(8) Uani 1 1 d .
N2 N 0.58676(15) -0.08265(15) 0.36594(16) 0.0310(7) Uani 1 1 d .
C3 C 0.7409(3) -0.2591(3) 0.3463(3) 0.0477(16) Uani 1 2 d S
H3 H 0.7606 -0.2394 0.3867 0.057 Uiso 1 2 calc SR
O1 O 0.5000 0.0000 0.2363(4) 0.105(4) Uani 1 4 d S
C2 C 0.6826(3) -0.2292(3) 0.3174(3) 0.0494(17) Uani 1 2 d S

loop_
_atom_site_aniso_label
_atom_site_aniso_U_11
_atom_site_aniso_U_22
_atom_site_aniso_U_33
_atom_site_aniso_U_23
_atom_site_aniso_U_13
_atom_site_aniso_U_12
Cd1 0.0178(3) 0.0161(3) 0.0280(3) 0.000 0.000 0.000
Cl1 0.0240(10) 0.0351(18) 0.0240(10) 0.000 0.000 0.000
C1 0.042(2) 0.038(3) 0.042(2) -0.0189(19) -0.019(3) 0.0189(19)
N1 0.0400(18) 0.0326(18) 0.047(2) -0.0195(15) -0.0124(15) 0.0166(14)
N2 0.0315(16) 0.0233(15) 0.0383(18) -0.0125(12) -0.0029(12) 0.0107(12)
C3 0.050(2) 0.050(2) 0.044(3) -0.024(2) -0.024(2) 0.027(3)
O1 0.067(5) 0.217(12) 0.030(4) 0.000 0.000 0.000
C2 0.050(2) 0.047(4) 0.050(2) -0.029(2) -0.023(3) 0.029(2)

loop_
_atom_type_symbol
_atom_type_description
_atom_type_scat_dispersion_real
_atom_type_scat_dispersion_imag
_atom_type_scat_source
C C 0.0033 0.0016 'International Tables Vol C Tables 4.2.6.8 and 6.1.1.4'
H H 0.0000 0.0000 'International Tables Vol C Tables 4.2.6.8 and 6.1.1.4'
N N 0.0061 0.0033 'International Tables Vol C Tables 4.2.6.8 and 6.1.1.4'
O O 0.0106 0.0060 'International Tables Vol C Tables 4.2.6.8 and 6.1.1.4'
Cl Cl 0.1484 0.1585 'International Tables Vol C Tables 4.2.6.8 and 6.1.1.4'
Cd Cd -0.8075 1.2024 'International Tables Vol C Tables 4.2.6.8 and 6.1.1.4'

loop_
_geom_angle_atom_site_label_1
_geom_angle_atom_site_label_2
_geom_angle_atom_site_label_3
_geom_angle
_geom_angle_site_symmetry_1
_geom_angle_site_symmetry_3
O1 Cd1 N2 95.13(8) . 27
O1 Cd1 N2 95.13(8) . 28_655
N2 Cd1 N2 169.74(16) 27 28_655
O1 Cd1 N2 95.13(8) . .
N2 Cd1 N2 86.79(15) 27 .
N2 Cd1 N2 92.29(15) 28_655 .
O1 Cd1 N2 95.13(8) . 2_655
N2 Cd1 N2 92.29(15) 27 2_655
N2 Cd1 N2 86.79(15) 28_655 2_655
N2 Cd1 N2 169.74(16) . 2_655
O1 Cd1 Cl1 180.0 . .
N2 Cd1 Cl1 84.87(8) 27 .
N2 Cd1 Cl1 84.87(8) 28_655 .
N2 Cd1 Cl1 84.87(8) . .
N2 Cd1 Cl1 84.87(8) 2_655 .
Cd1 Cl1 Cd1 90.0 45_655 .
Cd1 Cl1 Cd1 90.0 45_655 25_656
Cd1 Cl1 Cd1 180.0 . 25_656
Cd1 Cl1 Cd1 180.0 45_655 21_556
Cd1 Cl1 Cd1 90.0 . 21_556
Cd1 Cl1 Cd1 90.0 25_656 21_556
N1 C1 N1 112.6(5) 46_656 .
N1 C1 C2 123.7(2) 46_656 .
N1 C1 C2 123.7(2) . .
N2 N1 C1 103.3(3) . .
N2 N2 N1 110.44(19) 46_656 .
N2 N2 Cd1 124.97(7) 46_656 .
N1 N2 Cd1 124.6(2) . .
C2 C3 C2 121.1(5) 11_656 .
C3 C2 C3 118.9(5) 8_645 .
C3 C2 C1 120.5(3) 8_645 .
C3 C2 C1 120.5(3) . .

loop_
_geom_bond_atom_site_label_1
_geom_bond_atom_site_label_2
_geom_bond_distance
_geom_bond_site_symmetry_2
Cd1 O1 2.301(8) .
Cd1 N2 2.329(3) 27
Cd1 N2 2.329(3) 28_655
Cd1 N2 2.329(3) .
Cd1 N2 2.329(3) 2_655
Cd1 Cl1 2.8032(6) .
Cl1 Cd1 2.8032(6) 45_655
Cl1 Cd1 2.8032(6) 25_656
Cl1 Cd1 2.8032(6) 21_556
C1 N1 1.335(4) 46_656
C1 N1 1.335(4) .
C1 C2 1.476(7) .
N1 N2 1.326(4) .
N2 N2 1.295(6) 46_656
C3 C2 1.385(4) 11_656
C3 C2 1.385(4) .
C2 C3 1.385(4) 8_645
